data_1543487
loop_
_publ_author_name
'Zhang, Yuan-Zhu'
'G\'omez-Coca, Silvia'
'Brown, Andrew J.'
'Saber, Mohamed R.'
'Zhang, Xuan'
'Dunbar, Kim R.'

_publ_section_title
;
 Trigonal antiprismatic Co(ii) single molecule magnets with large uniaxial
 anisotropies: importance of Raman and tunneling mechanisms
;
_journal_issue 10
_journal_name_full 'Chem. Sci.'
_journal_page_first 6519
_journal_paper_doi 10.1039/C6SC02035F
_journal_volume 7
_journal_year 2016
_chemical_formula_sum 'C20 H20 Cl2 Co N12 O8'
_chemical_formula_weight 686.31
_chemical_name_common Co(Tpm)2
_chemical_name_systematic
; 
 ? 
;
_space_group_IT_number 14
_symmetry_cell_setting monoclinic
_symmetry_space_group_name_Hall '-P 2yn'
_symmetry_space_group_name_H-M 'P 1 21/n 1'
_atom_sites_solution_hydrogens geom
_atom_sites_solution_primary direct
_atom_sites_solution_secondary difmap
_audit_creation_method SHELXL-97
_audit_update_record
;
2015-09-04 deposited with the CCDC.
2016-06-16 downloaded from the CCDC.
;
_cell_angle_alpha 90.00
_cell_angle_beta 103.529(9)
_cell_angle_gamma 90.00
_cell_formula_units_Z 2
_cell_length_a 10.500(8)
_cell_length_b 7.818(6)
_cell_length_c 16.997(13)
_cell_measurement_reflns_used 3339
_cell_measurement_temperature 110(2)
_cell_measurement_theta_max 24.88
_cell_measurement_theta_min 2.46
_cell_volume 1356.6(18)
_computing_cell_refinement 'Bruker SAINT'
_computing_data_collection 'Bruker APEX2'
_computing_data_reduction 'Bruker SAINT'
_computing_molecular_graphics 'Bruker SHELXTL'
_computing_publication_material 'Bruker SHELXTL'
_computing_structure_refinement 'SHELXL-2013 (Sheldrick 2013)'
_computing_structure_solution 'SHELXS-97 (Sheldrick 2008)'
_diffrn_ambient_temperature 110(2)
_diffrn_measured_fraction_theta_full 0.995
_diffrn_measured_fraction_theta_max 0.995
_diffrn_measurement_device_type 'Bruker APEX-II CCD'
_diffrn_measurement_method '\f and \w scans'
_diffrn_radiation_monochromator graphite
_diffrn_radiation_source 'fine-focus sealed tube'
_diffrn_radiation_type MoK\a
_diffrn_radiation_wavelength 0.71073
_diffrn_reflns_av_R_equivalents 0.0513
_diffrn_reflns_av_sigmaI/netI 0.0382
_diffrn_reflns_limit_h_max 12
_diffrn_reflns_limit_h_min -12
_diffrn_reflns_limit_k_max 9
_diffrn_reflns_limit_k_min -9
_diffrn_reflns_limit_l_max 20
_diffrn_reflns_limit_l_min -20
_diffrn_reflns_number 13000
_diffrn_reflns_theta_full 25.84
_diffrn_reflns_theta_max 25.84
_diffrn_reflns_theta_min 2.09
_diffrn_standards_number 0
_exptl_absorpt_coefficient_mu 0.900
_exptl_absorpt_correction_T_max 0.9735
_exptl_absorpt_correction_T_min 0.7495
_exptl_absorpt_correction_type none
_exptl_crystal_colour yellow
_exptl_crystal_density_diffrn 1.680
_exptl_crystal_density_method 'not measured'
_exptl_crystal_description strip
_exptl_crystal_F_000 698
_exptl_crystal_size_max 0.34
_exptl_crystal_size_mid 0.06
_exptl_crystal_size_min 0.03
_refine_diff_density_max 1.988
_refine_diff_density_min -0.875
_refine_diff_density_rms 0.122
_refine_ls_extinction_method none
_refine_ls_goodness_of_fit_ref 1.078
_refine_ls_hydrogen_treatment mixed
_refine_ls_matrix_type full
_refine_ls_number_parameters 196
_refine_ls_number_reflns 2603
_refine_ls_number_restraints 0
_refine_ls_restrained_S_all 1.078
_refine_ls_R_factor_all 0.0746
_refine_ls_R_factor_gt 0.0602
_refine_ls_shift/su_max 0.000
_refine_ls_shift/su_mean 0.000
_refine_ls_structure_factor_coef Fsqd
_refine_ls_weighting_details 'calc w=1/[\s^2^(Fo^2^)+(0.1046P)^2^+2.5815P] where P=(Fo^2^+2Fc^2^)/3'
_refine_ls_weighting_scheme calc
_refine_ls_wR_factor_gt 0.1635
_refine_ls_wR_factor_ref 0.1760
_reflns_number_gt 2092
_reflns_number_total 2603
_reflns_threshold_expression >2sigma(I)
_cod_data_source_file c6sc02035f2.cif
_cod_data_source_block p21n
_cod_depositor_comments 'Adding full bibliography for 1543487--1543488.cif.'
_cod_original_cell_volume 1356.5(18)
_cod_original_sg_symbol_H-M P2(1)/n
_cod_database_code 1543487

loop_
_symmetry_equiv_pos_as_xyz
'x, y, z'
'-x+1/2, y+1/2, -z+1/2'
'-x, -y, -z'
'x-1/2, -y-1/2, z-1/2'

loop_
_atom_site_label
_atom_site_type_symbol
_atom_site_fract_x
_atom_site_fract_y
_atom_site_fract_z
_atom_site_U_iso_or_equiv
_atom_site_adp_type
_atom_site_occupancy
_atom_site_symmetry_multiplicity
_atom_site_calc_flag
_atom_site_refinement_flags
Co1 Co 1.0000 1.0000 0.0000 0.0170(3) Uani 1 2 d S
N1 N 0.7529(3) 1.2010(4) -0.01205(19) 0.0191(7) Uani 1 1 d .
N2 N 0.8423(3) 1.1592(4) -0.0560(2) 0.0214(7) Uani 1 1 d .
N3 N 0.8915(3) 1.2019(4) 0.11907(19) 0.0202(7) Uani 1 1 d .
N4 N 1.0071(3) 1.1606(4) 0.1005(2) 0.0209(7) Uani 1 1 d .
N5 N 0.7666(3) 0.9536(4) 0.0705(2) 0.0207(7) Uani 1 1 d .
N6 N 0.8575(3) 0.8634(4) 0.04347(19) 0.0201(7) Uani 1 1 d .
C1 C 0.8059(4) 1.2467(5) -0.1243(2) 0.0250(9) Uani 1 1 d .
H1A H 0.8493 1.2428 -0.1674 0.030 Uiso 1 1 calc R
C2 C 0.6953(4) 1.3454(6) -0.1242(3) 0.0295(10) Uani 1 1 d .
H2A H 0.6505 1.4194 -0.1659 0.035 Uiso 1 1 calc R
C3 C 0.6651(4) 1.3138(5) -0.0523(2) 0.0234(9) Uani 1 1 d .
H3A H 0.5945 1.3625 -0.0338 0.028 Uiso 1 1 calc R
C4 C 1.0976(4) 1.2519(5) 0.1516(3) 0.0257(9) Uani 1 1 d .
H4A H 1.1888 1.2488 0.1535 0.031 Uiso 1 1 calc R
C5 C 1.0404(4) 1.3522(6) 0.2015(3) 0.0283(10) Uani 1 1 d .
H5A H 1.0838 1.4289 0.2424 0.034 Uiso 1 1 calc R
C6 C 0.9103(4) 1.3182(5) 0.1799(2) 0.0231(9) Uani 1 1 d .
H6A H 0.8446 1.3668 0.2031 0.028 Uiso 1 1 calc R
C7 C 0.8259(4) 0.7006(5) 0.0523(3) 0.0259(9) Uani 1 1 d .
H7A H 0.8721 0.6054 0.0381 0.031 Uiso 1 1 calc R
C8 C 0.7165(4) 0.6882(6) 0.0850(3) 0.0280(10) Uani 1 1 d .
H8A H 0.6754 0.5865 0.0971 0.034 Uiso 1 1 calc R
C9 C 0.6804(4) 0.8527(5) 0.0959(3) 0.0249(9) Uani 1 1 d .
H9A H 0.6088 0.8887 0.1172 0.030 Uiso 1 1 calc R
C10 C 0.7703(4) 1.1389(5) 0.0693(2) 0.0187(8) Uani 1 1 d .
H10A H 0.6966 1.1831 0.0917 0.022 Uiso 1 1 calc R
Cl1 Cl 1.51099(12) 0.25160(16) 0.17786(8) 0.0404(4) Uani 1 1 d .
O1 O 1.4656(8) 0.3409(8) 0.2345(3) 0.137(3) Uani 1 1 d .
O2 O 1.5346(3) 0.3574(4) 0.11455(18) 0.0305(7) Uani 1 1 d .
O3 O 1.6237(3) 0.1522(4) 0.21213(18) 0.0305(7) Uani 1 1 d .
O4 O 1.4076(4) 0.1326(8) 0.1408(4) 0.117(3) Uani 1 1 d .

loop_
_atom_site_aniso_label
_atom_site_aniso_U_11
_atom_site_aniso_U_22
_atom_site_aniso_U_33
_atom_site_aniso_U_23
_atom_site_aniso_U_13
_atom_site_aniso_U_12
Co1 0.0159(4) 0.0175(4) 0.0191(4) -0.0007(3) 0.0071(3) 0.0012(3)
N1 0.0160(16) 0.0198(17) 0.0230(17) 0.0002(13) 0.0074(13) 0.0021(13)
N2 0.0228(17) 0.0215(17) 0.0216(17) 0.0009(14) 0.0085(14) 0.0030(14)
N3 0.0217(17) 0.0205(17) 0.0212(17) -0.0026(14) 0.0106(14) 0.0006(14)
N4 0.0182(17) 0.0223(18) 0.0237(18) -0.0025(14) 0.0082(14) -0.0002(13)
N5 0.0198(17) 0.0200(17) 0.0254(18) -0.0001(14) 0.0114(14) 0.0005(14)
N6 0.0197(16) 0.0178(17) 0.0239(17) -0.0005(13) 0.0073(14) 0.0014(13)
C1 0.030(2) 0.026(2) 0.019(2) 0.0015(16) 0.0058(17) 0.0025(17)
C2 0.030(2) 0.026(2) 0.030(2) 0.0034(18) 0.0009(18) 0.0065(18)
C3 0.018(2) 0.019(2) 0.031(2) -0.0028(17) 0.0023(17) 0.0055(16)
C4 0.023(2) 0.026(2) 0.026(2) -0.0026(17) 0.0035(17) -0.0023(17)
C5 0.030(2) 0.025(2) 0.027(2) -0.0067(18) 0.0023(18) -0.0013(18)
C6 0.031(2) 0.020(2) 0.019(2) -0.0006(16) 0.0086(17) 0.0046(17)
C7 0.027(2) 0.021(2) 0.030(2) 0.0025(18) 0.0081(18) 0.0002(17)
C8 0.032(2) 0.022(2) 0.031(2) 0.0006(18) 0.0099(19) -0.0047(18)
C9 0.023(2) 0.026(2) 0.027(2) 0.0008(17) 0.0111(17) -0.0054(17)
C10 0.0167(19) 0.020(2) 0.022(2) -0.0010(15) 0.0083(15) -0.0002(15)
Cl1 0.0362(7) 0.0424(7) 0.0540(8) 0.0297(6) 0.0334(6) 0.0219(5)
O1 0.232(7) 0.130(5) 0.094(4) 0.083(4) 0.128(5) 0.147(5)
O2 0.0362(17) 0.0275(16) 0.0349(17) 0.0130(13) 0.0225(14) 0.0032(13)
O3 0.0244(16) 0.0355(18) 0.0342(17) 0.0098(14) 0.0121(13) 0.0126(13)
O4 0.036(2) 0.110(4) 0.187(6) 0.100(5) -0.012(3) -0.031(3)

loop_
_atom_type_symbol
_atom_type_description
_atom_type_scat_dispersion_real
_atom_type_scat_dispersion_imag
_atom_type_scat_source
C C 0.0033 0.0016 'International Tables Vol C Tables 4.2.6.8 and 6.1.1.4'
H H 0.0000 0.0000 'International Tables Vol C Tables 4.2.6.8 and 6.1.1.4'
N N 0.0061 0.0033 'International Tables Vol C Tables 4.2.6.8 and 6.1.1.4'
O O 0.0106 0.0060 'International Tables Vol C Tables 4.2.6.8 and 6.1.1.4'
Cl Cl 0.1484 0.1585 'International Tables Vol C Tables 4.2.6.8 and 6.1.1.4'
Co Co 0.3494 0.9721 'International Tables Vol C Tables 4.2.6.8 and 6.1.1.4'

loop_
_geom_angle_atom_site_label_1
_geom_angle_atom_site_label_2
_geom_angle_atom_site_label_3
_geom_angle
_geom_angle_site_symmetry_1
_geom_angle_site_symmetry_3
N6 Co1 N6 180.00(15) . 3_775
N6 Co1 N4 84.91(13) . .
N6 Co1 N4 95.09(13) 3_775 .
N6 Co1 N4 95.09(13) . 3_775
N6 Co1 N4 84.91(13) 3_775 3_775
N4 Co1 N4 180.00(11) . 3_775
N6 Co1 N2 95.11(14) . 3_775
N6 Co1 N2 84.89(14) 3_775 3_775
N4 Co1 N2 96.32(13) . 3_775
N4 Co1 N2 83.68(13) 3_775 3_775
N6 Co1 N2 84.89(14) . .
N6 Co1 N2 95.11(14) 3_775 .
N4 Co1 N2 83.68(13) . .
N4 Co1 N2 96.32(13) 3_775 .
N2 Co1 N2 180.0 3_775 .
C3 N1 N2 110.8(3) . .
C3 N1 C10 129.1(3) . .
N2 N1 C10 119.8(3) . .
C1 N2 N1 105.2(3) . .
C1 N2 Co1 137.3(3) . .
N1 N2 Co1 117.3(2) . .
C6 N3 N4 110.9(3) . .
C6 N3 C10 128.9(3) . .
N4 N3 C10 119.8(3) . .
C4 N4 N3 105.1(3) . .
C4 N4 Co1 137.0(3) . .
N3 N4 Co1 117.7(2) . .
C9 N5 N6 112.6(3) . .
C9 N5 C10 127.7(3) . .
N6 N5 C10 119.6(3) . .
C7 N6 N5 104.2(3) . .
C7 N6 Co1 137.7(3) . .
N5 N6 Co1 118.1(3) . .
N2 C1 C2 110.8(4) . .
C3 C2 C1 105.7(4) . .
N1 C3 C2 107.6(4) . .
N4 C4 C5 110.8(4) . .
C6 C5 C4 106.1(4) . .
C5 C6 N3 107.2(4) . .
N6 C7 C8 111.2(4) . .
C9 C8 C7 105.6(4) . .
N5 C9 C8 106.2(4) . .
N1 C10 N3 110.2(3) . .
N1 C10 N5 110.7(3) . .
N3 C10 N5 110.8(3) . .
O1 Cl1 O3 112.7(3) . .
O1 Cl1 O2 112.8(3) . .
O3 Cl1 O2 110.58(19) . .
O1 Cl1 O4 106.5(5) . .
O3 Cl1 O4 107.0(3) . .
O2 Cl1 O4 106.7(3) . .

loop_
_geom_bond_atom_site_label_1
_geom_bond_atom_site_label_2
_geom_bond_distance
_geom_bond_site_symmetry_2
Co1 N6 2.107(3) .
Co1 N6 2.107(3) 3_775
Co1 N4 2.107(3) .
Co1 N4 2.107(3) 3_775
Co1 N2 2.112(3) 3_775
Co1 N2 2.112(3) .
N1 C3 1.342(5) .
N1 N2 1.369(5) .
N1 C10 1.437(5) .
N2 C1 1.323(5) .
N3 C6 1.357(5) .
N3 N4 1.363(5) .
N3 C10 1.440(5) .
N4 C4 1.334(5) .
N5 C9 1.346(5) .
N5 N6 1.351(5) .
N5 C10 1.450(5) .
N6 C7 1.332(5) .
C1 C2 1.394(6) .
C2 C3 1.355(6) .
C4 C5 1.391(6) .
C5 C6 1.355(6) .
C7 C8 1.392(6) .
C8 C9 1.365(6) .
Cl1 O1 1.362(5) .
Cl1 O3 1.422(3) .
Cl1 O2 1.424(3) .
Cl1 O4 1.457(6) .
